data_7009239
loop_
_publ_author_name
'Baggio, Ricardo'
'Garland, Maria T.'
'Moreno, Yanko'
'Pe\~na, Octavio'
'Perec, Mireille'
'Spodine, Evgenia'

_publ_section_title
;
 Synthesis, structure and magnetic properties of the
 2,2'-oxydiacetato-bridged Cu(II)--Ln(III) complexes
 [{Cu3Ln2(oda)6(H2O)6}&#x00B7;12H2O]n (Ln&#x2005;=&#x2005;Y, Gd, Eu,
 Nd, Pr)
;
_journal_issue 13
_journal_name_full 'Journal of the Chemical Society, Dalton Transactions'
_journal_page_first 2061
_journal_paper_doi 10.1039/a909544f
_journal_year 2000
_chemical_formula_sum 'C24 H60 Cu3 O48 Pr2'
_chemical_formula_weight 1589.16
_chemical_name_systematic
; 
 Praseodimium Copper Oxydiacetate
;
_space_group_IT_number 192
_symmetry_cell_setting hexagonal
_symmetry_space_group_name_Hall '-P 6 2c'
_symmetry_space_group_name_H-M 'P 6/m c c'
_atom_sites_solution_hydrogens geom
_atom_sites_solution_primary direct
_atom_sites_solution_secondary difmap
_audit_creation_method SHELXL-97
_cell_angle_alpha 90.00
_cell_angle_beta 90.00
_cell_angle_gamma 120.00
_cell_formula_units_Z 2
_cell_length_a 15.199(2)
_cell_length_b 15.199(2)
_cell_length_c 14.584(3)
_cell_measurement_reflns_used 30
_cell_measurement_temperature 293(2)
_cell_measurement_theta_max 15
_cell_measurement_theta_min 7.5
_cell_volume 2917.7(8)
_computing_cell_refinement 'Siemens P3'
_computing_data_collection 'Siemens P3'
_computing_data_reduction 'Siemens XDISK'
_computing_molecular_graphics 'Siemens SHELXTL'
_computing_publication_material 'Siemens SHELXTL'
_computing_structure_refinement 'SHELXL-97 (Sheldrick, 1997)'
_computing_structure_solution 'SHELXS-97 (Sheldrick, 1990)'
_diffrn_ambient_temperature 293(2)
_diffrn_measured_fraction_theta_full 1.000
_diffrn_measured_fraction_theta_max 1.000
_diffrn_measurement_method '\w scans'
_diffrn_radiation_monochromator graphite
_diffrn_radiation_source 'fine-focus sealed tube'
_diffrn_radiation_type MoK\a
_diffrn_radiation_wavelength 0.71073
_diffrn_reflns_av_R_equivalents 0.0257
_diffrn_reflns_av_sigmaI/netI 0.0123
_diffrn_reflns_limit_h_max 15
_diffrn_reflns_limit_h_min -18
_diffrn_reflns_limit_k_max 18
_diffrn_reflns_limit_k_min -9
_diffrn_reflns_limit_l_max 17
_diffrn_reflns_limit_l_min 0
_diffrn_reflns_number 6666
_diffrn_reflns_theta_full 25.03
_diffrn_reflns_theta_max 25.03
_diffrn_reflns_theta_min 1.55
_diffrn_standards_decay_% <2
_diffrn_standards_interval_count 98
_diffrn_standards_number 2
_exptl_absorpt_coefficient_mu 2.825
_exptl_absorpt_correction_T_max 0.38
_exptl_absorpt_correction_T_min 0.33
_exptl_absorpt_correction_type psi-scan
_exptl_absorpt_process_details 'XEMP in SHELXTL/PC, Sheldrick, 1991'
_exptl_crystal_colour blue
_exptl_crystal_density_diffrn 1.809
_exptl_crystal_density_meas ?
_exptl_crystal_description polyhedra
_exptl_crystal_F_000 1586
_exptl_crystal_size_max 0.18
_exptl_crystal_size_mid 0.16
_exptl_crystal_size_min 0.14
_refine_diff_density_max 0.663
_refine_diff_density_min -0.492
_refine_diff_density_rms 0.211
_refine_ls_extinction_method none
_refine_ls_goodness_of_fit_ref 0.987
_refine_ls_hydrogen_treatment mixed
_refine_ls_matrix_type full
_refine_ls_number_parameters 81
_refine_ls_number_reflns 906
_refine_ls_number_restraints 0
_refine_ls_R_factor_all 0.0363
_refine_ls_R_factor_gt 0.0305
_refine_ls_shift/su_max <0.001
_refine_ls_shift/su_mean <0.001
_refine_ls_structure_factor_coef Fsqd
_refine_ls_weighting_details 'w=1/[\s^2^(Fo^2^)+(0.077P)^2^+19.053P] where P=(Fo^2^+2Fc^2^)/3'
_refine_ls_weighting_scheme calc
_refine_ls_wR_factor_gt 0.1052
_refine_ls_wR_factor_ref 0.1104
_reflns_number_gt 773
_reflns_number_total 906
_reflns_threshold_expression >2sigma(I)
_cod_data_source_file a909544f.txt
_cod_data_source_block PrCuODA
_cod_depositor_comments
;
The following automatic conversions were performed:
'_symmetry_cell_setting' value 'Hexagonal' changed to 'hexagonal'
according to '/home/saulius/struct/CIF-dictionaries/cif_core.dic'
dictionary named 'cif_core.dic' version 2.4.1 from 2010-06-29.

Automatic conversion script
Id: cif_fix_enum 1527 2010-12-29 10:47:43Z saulius 

The following automatic conversions were performed:

'_exptl_crystal_density_meas' value 'not_measured' was changed to '?'
- the value is perceived as not measured.

Automatic conversion script
Id: cif_fix_values 3008 2015-01-20 13:52:24Z robertas 

The following automatic conversions were performed:

'_refine_ls_weighting_scheme' value 'calc
w=1/[\s^2^(Fo^2^)+(0.077P)^2^+19.053P] where P=(Fo^2^+2Fc^2^)/3' was
changed to 'calc'. New tag '_refine_ls_weighting_details' was
created. The value of the new tag was set to
'w=1/[\s^2^(Fo^2^)+(0.077P)^2^+19.053P] where P=(Fo^2^+2Fc^2^)/3'.

Automatic conversion script
Id: cif_fix_values 3143 2015-03-26 13:38:13Z robertas 
;
_cod_original_cell_volume 2917.9(8)
_cod_original_sg_symbol_H-M P6/mcc
_cod_original_formula_sum 'C24 H60 Cu3 O48 Pr2 '
_cod_database_code 7009239

loop_
_symmetry_equiv_pos_as_xyz
'x, y, z'
'-y, x-y, z'
'-x+y, -x, z'
'-x, -y, z'
'y, -x+y, z'
'x-y, x, z'
'-y, -x, z+1/2'
'-x+y, y, z+1/2'
'x, x-y, z+1/2'
'y, x, z+1/2'
'x-y, -y, z+1/2'
'-x, -x+y, z+1/2'
'-x, -y, -z'
'y, -x+y, -z'
'x-y, x, -z'
'x, y, -z'
'-y, x-y, -z'
'-x+y, -x, -z'
'y, x, -z-1/2'
'x-y, -y, -z-1/2'
'-x, -x+y, -z-1/2'
'-y, -x, -z-1/2'
'-x+y, y, -z-1/2'
'x, x-y, -z-1/2'

loop_
_atom_site_label
_atom_site_type_symbol
_atom_site_fract_x
_atom_site_fract_y
_atom_site_fract_z
_atom_site_U_iso_or_equiv
_atom_site_adp_type
_atom_site_occupancy
_atom_site_calc_flag
_atom_site_refinement_flags
_atom_site_disorder_assembly
_atom_site_disorder_group
Pr Pr 0.6667 0.3333 0.2500 0.0212(3) Uani 1 d S . .
Cu Cu 1.0000 0.5000 0.5000 0.0243(3) Uani 1 d S . .
O1 O 0.8080(3) 0.4229(2) 0.3593(2) 0.0318(8) Uani 1 d . . .
O2 O 0.9517(3) 0.5580(3) 0.4064(3) 0.0408(9) Uani 1 d . . .
O3 O 0.76381(17) 0.5276(3) 0.2500 0.0295(11) Uani 1 d S . .
C1 C 0.8725(4) 0.5155(4) 0.3598(3) 0.0292(11) Uani 1 d . . .
C2 C 0.8544(4) 0.5853(4) 0.2995(4) 0.0460(15) Uani 1 d . . .
H2A H 0.8493 0.6354 0.3368 0.055 Uiso 1 calc R . .
H2B H 0.9108 0.6208 0.2574 0.055 Uiso 1 calc R . .
O1W O 0.4755(5) 0.3202(5) 0.0000 0.0489(15) Uani 1 d S . .
H1W H 0.524(7) 0.345(7) 0.046(5) 0.12(4) Uiso 1 d . . .
O2WA O 0.275(4) 0.158(4) 0.0000 0.13(2) Uiso 0.28 d SP . .
O2WB O 0.844(7) 0.856(7) 0.284(5) 0.14(3) Uiso 0.11 d P . .
O2WC O 0.840(5) 0.890(6) 0.385(4) 0.14(2) Uiso 0.14 d P . .
O2WD O 0.260(2) 0.205(2) -0.0350(18) 0.13(1) Uiso 0.31 d P . .
O2WE O 0.223(5) 0.231(5) 0.0000 0.14(2) Uiso 0.22 d SP . .
O2WF O 0.828(4) 0.969(4) 0.328(3) 0.13(2) Uiso 0.18 d P . .
O2WG O 1.0000 1.0000 0.5000 0.14(12) Uiso 0.10 d SP . .

loop_
_atom_site_aniso_label
_atom_site_aniso_U_11
_atom_site_aniso_U_22
_atom_site_aniso_U_33
_atom_site_aniso_U_23
_atom_site_aniso_U_13
_atom_site_aniso_U_12
Pr 0.0207(3) 0.0207(3) 0.0221(4) 0.000 0.000 0.01034(15)
Cu 0.0213(6) 0.0377(7) 0.0183(6) 0.000 0.000 0.0180(5)
O1 0.0321(18) 0.0274(18) 0.0327(17) 0.0016(15) -0.0128(16) 0.0126(14)
O2 0.035(2) 0.036(2) 0.044(2) 0.0025(18) -0.0221(18) 0.0120(16)
O3 0.0283(18) 0.025(2) 0.034(2) 0.000 -0.0138(18) 0.0125(12)
C1 0.025(2) 0.034(3) 0.026(2) 0.002(2) -0.005(2) 0.014(2)
C2 0.035(3) 0.028(3) 0.060(4) 0.005(3) -0.030(3) 0.005(2)
O1W 0.045(4) 0.065(4) 0.038(3) 0.000 0.000 0.028(3)

loop_
_atom_type_symbol
_atom_type_description
_atom_type_scat_dispersion_real
_atom_type_scat_dispersion_imag
_atom_type_scat_source
C C 0.0033 0.0016 'International Tables Vol C Tables 4.2.6.8 and 6.1.1.4'
H H 0.0000 0.0000 'International Tables Vol C Tables 4.2.6.8 and 6.1.1.4'
O O 0.0106 0.0060 'International Tables Vol C Tables 4.2.6.8 and 6.1.1.4'
Cu Cu 0.3201 1.2651 'International Tables Vol C Tables 4.2.6.8 and 6.1.1.4'
Pr Pr -0.2180 2.8214 'International Tables Vol C Tables 4.2.6.8 and 6.1.1.4'

loop_
_geom_angle_atom_site_label_1
_geom_angle_atom_site_label_2
_geom_angle_atom_site_label_3
_geom_angle
_geom_angle_site_symmetry_1
_geom_angle_site_symmetry_3
_geom_angle_publ_flag
O1 Pr O1 122.88(15) 3_665 24_556 ?
O1 Pr O1 82.77(12) 3_665 . ?
O1 Pr O1 82.05(17) 24_556 . ?
O1 Pr O1 82.05(17) 3_665 22_666 ?
O1 Pr O1 82.77(12) 24_556 22_666 ?
O1 Pr O1 147.91(15) . 22_666 ?
O1 Pr O1 82.77(12) 3_665 2_655 ?
O1 Pr O1 147.91(15) 24_556 2_655 ?
O1 Pr O1 82.77(12) . 2_655 ?
O1 Pr O1 122.88(15) 22_666 2_655 ?
O1 Pr O1 147.91(16) 3_665 23_656 ?
O1 Pr O1 82.77(12) 24_556 23_656 ?
O1 Pr O1 122.88(15) . 23_656 ?
O1 Pr O1 82.77(12) 22_666 23_656 ?
O1 Pr O1 82.05(17) 2_655 23_656 ?
O1 Pr O3 61.44(7) 3_665 3_665 ?
O1 Pr O3 61.44(7) 24_556 3_665 ?
O1 Pr O3 73.96(8) . 3_665 ?
O1 Pr O3 73.96(8) 22_666 3_665 ?
O1 Pr O3 138.98(8) 2_655 3_665 ?
O1 Pr O3 138.98(8) 23_656 3_665 ?
O1 Pr O3 73.96(8) 3_665 2_655 ?
O1 Pr O3 138.98(8) 24_556 2_655 ?
O1 Pr O3 138.98(8) . 2_655 ?
O1 Pr O3 61.44(7) 22_666 2_655 ?
O1 Pr O3 61.44(7) 2_655 2_655 ?
O1 Pr O3 73.96(8) 23_656 2_655 ?
O3 Pr O3 120.0 3_665 2_655 ?
O1 Pr O3 138.98(8) 3_665 . ?
O1 Pr O3 73.96(8) 24_556 . ?
O1 Pr O3 61.44(7) . . ?
O1 Pr O3 138.98(8) 22_666 . ?
O1 Pr O3 73.96(8) 2_655 . ?
O1 Pr O3 61.44(7) 23_656 . ?
O3 Pr O3 120.0 3_665 . ?
O3 Pr O3 120.0 2_655 . ?
O2 Cu O2 88.5(2) 16_556 . ?
O2 Cu O2 91.5(2) 16_556 13_766 ?
O2 Cu O2 180.0 . 13_766 ?
O2 Cu O2 180.0 16_556 4_765 ?
O2 Cu O2 91.5(2) . 4_765 ?
O2 Cu O2 88.5(2) 13_766 4_765 ?
O2 Cu O1W 97.32(14) 16_556 8_655 ?
O2 Cu O1W 97.32(14) . 8_655 ?
O2 Cu O1W 82.68(14) 13_766 8_655 ?
O2 Cu O1W 82.68(14) 4_765 8_655 ?
O2 Cu O1W 82.68(14) 16_556 20_666 ?
O2 Cu O1W 82.68(14) . 20_666 ?
O2 Cu O1W 97.32(14) 13_766 20_666 ?
O2 Cu O1W 97.32(14) 4_765 20_666 ?
O1W Cu O1W 180.0 8_655 20_666 ?
C1 O1 Pr 127.0(3) . . ?
C1 O2 Cu 129.2(3) . . ?
C2 O3 C2 114.7(5) . 23_656 ?
C2 O3 Pr 122.7(3) . . ?
C2 O3 Pr 122.7(3) 23_656 . ?
O2 C1 O1 126.6(5) . . ?
O2 C1 C2 115.1(4) . . ?
O1 C1 C2 118.2(4) . . ?
O3 C2 C1 109.1(4) . . ?

loop_
_geom_bond_atom_site_label_1
_geom_bond_atom_site_label_2
_geom_bond_distance
_geom_bond_site_symmetry_2
_geom_bond_publ_flag
Pr O1 2.467(3) 3_665 ?
Pr O1 2.467(3) 24_556 ?
Pr O1 2.467(3) . ?
Pr O1 2.467(3) 22_666 ?
Pr O1 2.467(3) 2_655 ?
Pr O1 2.467(3) 23_656 ?
Pr O3 2.557(5) 3_665 ?
Pr O3 2.557(5) 2_655 ?
Pr O3 2.557(5) . ?
Cu O2 1.955(3) 16_556 ?
Cu O2 1.955(3) . ?
Cu O2 1.955(3) 13_766 ?
Cu O2 1.955(3) 4_765 ?
Cu O1W 2.566(7) 8_655 ?
Cu O1W 2.566(7) 20_666 ?
O1 C1 1.250(6) . ?
O2 C1 1.246(6) . ?
O3 C2 1.406(5) . ?
O3 C2 1.406(5) 23_656 ?
C1 C2 1.505(7) . ?
O1W Cu 2.566(7) 8_654 ?

loop_
_geom_torsion_atom_site_label_1
_geom_torsion_atom_site_label_2
_geom_torsion_atom_site_label_3
_geom_torsion_atom_site_label_4
_geom_torsion
_geom_torsion_site_symmetry_1
_geom_torsion_site_symmetry_2
_geom_torsion_site_symmetry_3
_geom_torsion_site_symmetry_4
_geom_torsion_publ_flag
O1 Pr O1 C1 -170.6(4) 3_665 . . . ?
O1 Pr O1 C1 64.6(4) 24_556 . . . ?
O1 Pr O1 C1 127.1(4) 22_666 . . . ?
O1 Pr O1 C1 -87.1(5) 2_655 . . . ?
O1 Pr O1 C1 -11.4(4) 23_656 . . . ?
O3 Pr O1 C1 127.1(4) 3_665 . . . ?
O3 Pr O1 C1 -115.4(4) 2_655 . . . ?
O3 Pr O1 C1 -11.4(4) . . . . ?
O2 Cu O2 C1 -101.0(5) 16_556 . . . ?
O2 Cu O2 C1 58(100) 13_766 . . . ?
O2 Cu O2 C1 79.0(5) 4_765 . . . ?
O1W Cu O2 C1 -3.8(5) 8_655 . . . ?
O1W Cu O2 C1 176.2(5) 20_666 . . . ?
O1 Pr O3 C2 42.2(4) 3_665 . . . ?
O1 Pr O3 C2 -79.8(4) 24_556 . . . ?
O1 Pr O3 C2 9.8(3) . . . . ?
O1 Pr O3 C2 -137.8(4) 22_666 . . . ?
O1 Pr O3 C2 100.2(4) 2_655 . . . ?
O1 Pr O3 C2 -170.2(3) 23_656 . . . ?
O3 Pr O3 C2 -37.6(3) 3_665 . . . ?
O3 Pr O3 C2 142.4(3) 2_655 . . . ?
O1 Pr O3 C2 -137.8(4) 3_665 . . 23_656 ?
O1 Pr O3 C2 100.2(4) 24_556 . . 23_656 ?
O1 Pr O3 C2 -170.2(3) . . . 23_656 ?
O1 Pr O3 C2 42.2(4) 22_666 . . 23_656 ?
O1 Pr O3 C2 -79.8(4) 2_655 . . 23_656 ?
O1 Pr O3 C2 9.8(3) 23_656 . . 23_656 ?
O3 Pr O3 C2 142.4(3) 3_665 . . 23_656 ?
O3 Pr O3 C2 -37.6(3) 2_655 . . 23_656 ?
Cu O2 C1 O1 -4.5(8) . . . . ?
Cu O2 C1 C2 174.7(4) . . . . ?
Pr O1 C1 O2 -169.0(4) . . . . ?
Pr O1 C1 C2 11.7(7) . . . . ?
C2 O3 C2 C1 171.7(6) 23_656 . . . ?
Pr O3 C2 C1 -8.3(6) . . . . ?
O2 C1 C2 O3 179.1(4) . . . . ?
O1 C1 C2 O3 -1.6(7) . . . . ?
